data_9010377
loop_
_publ_author_name
'McCarthy, A. C.'
'Downs, R. T.'
'Thompson, R. M.'

_publ_section_title
;
 Compressibility trends of the clinopyroxenes, and in-situ high-pressure
 single-crystal X-ray diffraction study of jadeite
 Sample: P = 6.12 GPa
;
_journal_name_full 'American Mineralogist'
_journal_page_first 198
_journal_page_last 209
_journal_paper_doi 10.2138/am.2008.2521
_journal_volume 93
_journal_year 2008
_chemical_compound_source 'Clear Creek, San Benito County, California'
_chemical_formula_sum 'Al Na O6 Si2'
_chemical_name_mineral Jadeite
_space_group_IT_number 15
_symmetry_space_group_name_Hall '-C 2yc'
_symmetry_space_group_name_H-M 'C 1 2/c 1'
_cell_angle_alpha 90
_cell_angle_beta 107.054
_cell_angle_gamma 90
_cell_length_a 9.2793
_cell_length_b 8.4446
_cell_length_c 5.1474
_cell_formula_units_Z 4
_cell_volume 385.614
_database_code_amcsd 0004509
_diffrn_ambient_pressure 6.12e+06
_exptl_crystal_density_diffrn 3.482
_cod_original_formula_sum 'Na Al Si2 O6'
_cod_database_code 9010377

loop_
_space_group_symop_operation_xyz
x,y,z
1/2+x,1/2+y,z
x,-y,1/2+z
1/2+x,1/2-y,1/2+z
-x,y,1/2-z
1/2-x,1/2+y,1/2-z
-x,-y,-z
1/2-x,1/2-y,-z

loop_
_atom_site_label
_atom_site_fract_x
_atom_site_fract_y
_atom_site_fract_z
_atom_site_U_iso_or_equiv
NaM2 0.00000 0.30290 0.25000 0.01393
AlM1 0.00000 0.90760 0.25000 0.00836
Si 0.29140 0.09460 0.22890 0.00823
O1 0.10860 0.07870 0.12940 0.00823
O2 0.36010 0.26580 0.30020 0.01102
O3 0.35620 0.01280 0.00180 0.01026

loop_
_cod_related_entry_id
_cod_related_entry_database
_cod_related_entry_code
1 AMCSD 0004509
